data_1573865
loop_
_publ_author_name
'Pfeiffer, Maximilian'
'St\"oger, Berthold'
'Weil, Matthias'

_publ_section_title
;
 Poly[[bis(\m4-acetato-\k4
 O:O:O&#x2032;:O&#x2032;)tetrakis(\m3-acetato-\k3
 O:O:O&#x2032;)bis(\m2-acetato-\k2
 O:O&#x2032;)bis(\m3-hydroxido)pentanickel(II)] 2.60-hydrate]
;
_journal_coeditor_code BT4163
_journal_issue 2
_journal_name_full IUCrData
_journal_page_first x250082
_journal_paper_doi 10.1107/S2414314625000823
_journal_volume 10
_journal_year 2025
_chemical_formula_iupac '[Ni5 (C2 H3 O2)8 (O H)2], 2.60H2O'
_chemical_formula_moiety 'C16 H26 Ni5 O18, 2.60(H2O)'
_chemical_formula_sum 'C16 H31.2 Ni5 O20.6'
_chemical_formula_weight 846.80
_chemical_name_systematic
'Poly[[bis(\m~4~-acetato-\k^4^<i>O</i>:<i>O</i>:<i>O</i>':<i>O</i>')tetrakis(\m~3~-acetato-\k^3^<i>O</i>:<i>O</i>:<i>O</i>')bis(\m~2~-acetato-\k^2^<i>O</i>:<i>O</i>')bis(\m~3~-hydroxido)pentanickel(II)] 2.60-hydrate]'
_space_group_crystal_system tetragonal
_space_group_IT_number 88
_space_group_name_Hall '-I 4ad'
_space_group_name_H-M_alt 'I 41/a :2'
_atom_sites_solution_hydrogens geom
_audit_creation_method
;
Olex2 1.5
(compiled 2024.02.16 svn.r378c4104 for OlexSys, GUI svn.r6928)
;
_cell_angle_alpha 90
_cell_angle_beta 90
_cell_angle_gamma 90
_cell_formula_units_Z 8
_cell_length_a 23.3025(11)
_cell_length_b 23.3025(11)
_cell_length_c 11.2648(5)
_cell_measurement_reflns_used 9821
_cell_measurement_temperature 100
_cell_measurement_theta_max 30.92
_cell_measurement_theta_min 1.75
_cell_volume 6116.9(5)
_computing_cell_refinement
;
X-Area (Stoe & Cie, 2024)
;
_computing_data_collection
;
X-Area (Stoe & Cie, 2024)
;
_computing_data_reduction
;
X-Area (Stoe & Cie, 2024)
;
_computing_molecular_graphics
;
Mercury (Macrae <i>et al.</i>,  2020)
;
_computing_publication_material
;
publCIF (Westrip, 2010)
;
_computing_structure_refinement
;
SHELXL  (Sheldrick, 2015b)
;
_computing_structure_solution
;
<i>SHELXT</i>  (Sheldrick, 2015a)
;
_diffrn_ambient_temperature 100
_diffrn_detector 'Eiger2 1M CdTe'
_diffrn_detector_area_resol_mean 13.33
_diffrn_measured_fraction_theta_full 0.988
_diffrn_measured_fraction_theta_max 0.929
_diffrn_measurement_device 'Eulerian 4-circle diffractometer'
_diffrn_measurement_device_type 'Stoe Stadivari'
_diffrn_measurement_method 'rotation method, \w scans'
_diffrn_radiation_monochromator 'Graded multilayer mirror'
_diffrn_radiation_probe x-ray
_diffrn_radiation_type 'Mo K\a'
_diffrn_radiation_wavelength 0.71073
_diffrn_reflns_av_R_equivalents 0.0690
_diffrn_reflns_av_unetI/netI 0.1234
_diffrn_reflns_limit_h_max 35
_diffrn_reflns_limit_h_min -31
_diffrn_reflns_limit_k_max 33
_diffrn_reflns_limit_k_min -34
_diffrn_reflns_limit_l_max 7
_diffrn_reflns_limit_l_min -16
_diffrn_reflns_number 20999
_diffrn_reflns_theta_full 30.000
_diffrn_reflns_theta_max 32.511
_diffrn_reflns_theta_min 2.008
_diffrn_source Axo_Mo
_diffrn_source_current 0.830
_diffrn_source_power 0.050
_diffrn_source_voltage 60
_exptl_absorpt_coefficient_mu 3.103
_exptl_absorpt_correction_T_max 0.7097
_exptl_absorpt_correction_T_min 0.5809
_exptl_absorpt_correction_type multi-scan
_exptl_absorpt_process_details
;
(<i>LANA</i>; Koziskova <i>et al</i>., 2016)
;
_exptl_crystal_colour 'light green'
_exptl_crystal_density_diffrn 1.839
_exptl_crystal_density_method 'not measured'
_exptl_crystal_description plate
_exptl_crystal_F_000 3456
_exptl_crystal_size_max 0.20
_exptl_crystal_size_mid 0.12
_exptl_crystal_size_min 0.05
_exptl_crystal_size_rad 0.040
_refine_diff_density_max 0.530
_refine_diff_density_min -0.911
_refine_ls_extinction_method none
_refine_ls_goodness_of_fit_ref 0.826
_refine_ls_hydrogen_treatment constr
_refine_ls_matrix_type full
_refine_ls_number_parameters 210
_refine_ls_number_reflns 5145
_refine_ls_number_restraints 0
_refine_ls_restrained_S_all 0.826
_refine_ls_R_factor_all 0.0926
_refine_ls_R_factor_gt 0.0376
_refine_ls_shift/su_max 0.002
_refine_ls_shift/su_mean 0.000
_refine_ls_structure_factor_coef Fsqd
_refine_ls_weighting_details 'w=1/[\s^2^(Fo^2^)+(0.0260P)^2^] where P=(Fo^2^+2Fc^2^)/3'
_refine_ls_weighting_scheme calc
_refine_ls_wR_factor_gt 0.0626
_refine_ls_wR_factor_ref 0.0688
_reflns_number_gt 2744
_reflns_number_total 5145
_reflns_threshold_expression 'I > 2\s(I)'
_cod_data_source_file bt4163.cif
_cod_data_source_block I
_cod_original_cell_volume 6116.9(6)
_cod_original_sg_symbol_H-M 'I 41/a'
_cod_original_formula_sum 'C16 H31.20 Ni5 O20.60'
_cod_database_code 1573865
_shelx_space_group_comment
;
The symmetry employed for this shelxl refinement is uniquely defined
by the following loop, which should always be used as a source of
symmetry information in preference to the above space-group names.
They are only intended as comments.
;
_shelx_estimated_absorpt_t_min 0.576
_shelx_estimated_absorpt_t_max 0.860

loop_
_space_group_symop_operation_xyz
'x, y, z'
'-x+1/2, -y, z+1/2'
'-y+3/4, x+1/4, z+1/4'
'y+3/4, -x+3/4, z+3/4'
'x+1/2, y+1/2, z+1/2'
'-x+1, -y+1/2, z+1'
'-y+5/4, x+3/4, z+3/4'
'y+5/4, -x+5/4, z+5/4'
'-x, -y, -z'
'x-1/2, y, -z-1/2'
'y-3/4, -x-1/4, -z-1/4'
'-y-3/4, x-3/4, -z-3/4'
'-x+1/2, -y+1/2, -z+1/2'
'x, y+1/2, -z'
'y-1/4, -x+1/4, -z+1/4'
'-y-1/4, x-1/4, -z-1/4'

loop_
_atom_site_type_symbol
_atom_site_label
_atom_site_fract_x
_atom_site_fract_y
_atom_site_fract_z
_atom_site_U_iso_or_equiv
_atom_site_adp_type
_atom_site_calc_flag
_atom_site_occupancy
_atom_site_disorder_assembly
_atom_site_disorder_group
Ni Ni1 1.000000 0.500000 0.500000 0.01941(13) Uani d 1 . .
Ni Ni2 0.87305(2) 0.53890(2) 0.49712(3) 0.01354(8) Uani d 1 . .
Ni Ni3 0.77923(2) 0.44682(2) 0.52555(3) 0.01217(8) Uani d 1 . .
O O1 0.90748(9) 0.59881(9) 0.60134(16) 0.0211(5) Uani d 1 . .
O O2 1.00011(9) 0.57249(10) 0.59387(17) 0.0284(5) Uani d 1 . .
O O3 0.94065(8) 0.53418(9) 0.37833(14) 0.0183(5) Uani d 1 . .
O O4 0.88695(8) 0.53130(9) 0.21325(15) 0.0214(5) Uani d 1 . .
O O5 0.92122(8) 0.47408(9) 0.57859(15) 0.0191(5) Uani d 1 . .
O O6 0.84795(8) 0.42100(8) 0.63759(14) 0.0134(4) Uani d 1 . .
O O7 0.70649(8) 0.46180(8) 0.42844(15) 0.0178(4) Uani d 1 . .
O O8 0.72147(8) 0.54712(8) 0.34548(14) 0.0136(4) Uani d 1 . .
O O9 0.83183(8) 0.47852(8) 0.40476(14) 0.0122(4) Uani d 1 . .
H H9 0.858792 0.448659 0.373873 0.018 Uiso calc 1 . .
O OW1 0.8698(2) 0.37614(17) 0.2711(4) 0.0573(14) Uani d 0.699(5) A 1
O OW2 0.8781(4) 0.3908(4) 0.0907(8) 0.070(4) Uani d 0.301(5) . .
O OW3 0.8977(4) 0.3816(4) 0.3396(8) 0.041(3) Uani d 0.301(5) A 2
C C1 0.97488(17) 0.65457(18) 0.7052(4) 0.0710(15) Uani d 1 . .
H H1A 0.965806 0.690456 0.663914 0.106 Uiso calc 1 . .
H H1B 1.015970 0.653458 0.723552 0.106 Uiso calc 1 . .
H H1C 0.952762 0.652406 0.779061 0.106 Uiso calc 1 . .
C C2 0.95967(16) 0.60452(16) 0.6271(3) 0.0316(8) Uani d 1 . .
C C3 0.98514(14) 0.51384(18) 0.1903(3) 0.0435(11) Uani d 1 . .
H H3A 0.994597 0.547377 0.141613 0.065 Uiso calc 1 . .
H H3B 0.976865 0.481045 0.138644 0.065 Uiso calc 1 . .
H H3C 1.017715 0.504596 0.241930 0.065 Uiso calc 1 . .
C C4 0.93369(12) 0.52682(13) 0.2648(2) 0.0205(6) Uani d 1 . .
C C5 0.94067(13) 0.37866(14) 0.6475(3) 0.0338(9) Uani d 1 . .
H H5A 0.938084 0.369374 0.732144 0.051 Uiso calc 1 . .
H H5B 0.980102 0.389891 0.628096 0.051 Uiso calc 1 . .
H H5C 0.929924 0.344947 0.600447 0.051 Uiso calc 1 . .
C C6 0.90074(13) 0.42727(13) 0.6195(2) 0.0183(7) Uani d 1 . .
C C7 0.62615(14) 0.52147(16) 0.4064(3) 0.0487(11) Uani d 1 . .
H H7A 0.618561 0.561801 0.387364 0.073 Uiso calc 1 . .
H H7B 0.614544 0.513707 0.488435 0.073 Uiso calc 1 . .
H H7C 0.604258 0.496792 0.352400 0.073 Uiso calc 1 . .
C C8 0.68878(12) 0.50943(13) 0.3925(2) 0.0167(6) Uani d 1 . .

loop_
_atom_site_aniso_label
_atom_site_aniso_U_11
_atom_site_aniso_U_22
_atom_site_aniso_U_33
_atom_site_aniso_U_12
_atom_site_aniso_U_13
_atom_site_aniso_U_23
Ni1 0.0095(3) 0.0283(3) 0.0204(3) -0.0013(2) -0.0010(2) 0.0099(2)
Ni2 0.01025(19) 0.0152(2) 0.01523(16) -0.00078(14) -0.00080(15) 0.00298(15)
Ni3 0.0127(2) 0.01059(19) 0.01326(15) -0.00031(14) 0.00098(14) 0.00057(14)
O1 0.0166(12) 0.0224(13) 0.0244(10) -0.0019(9) -0.0067(9) -0.0002(9)
O2 0.0157(13) 0.0348(15) 0.0348(12) -0.0056(10) -0.0080(10) 0.0042(11)
O3 0.0107(11) 0.0305(13) 0.0138(9) -0.0011(9) -0.0005(8) 0.0093(9)
O4 0.0134(11) 0.0343(14) 0.0165(9) 0.0008(9) -0.0017(8) 0.0020(9)
O5 0.0110(11) 0.0244(13) 0.0219(10) -0.0022(9) -0.0023(8) 0.0117(9)
O6 0.0107(11) 0.0138(11) 0.0157(9) -0.0002(8) 0.0016(8) 0.0037(8)
O7 0.0201(12) 0.0142(11) 0.0192(9) -0.0033(9) -0.0056(9) 0.0021(9)
O8 0.0114(11) 0.0141(11) 0.0154(8) -0.0020(8) 0.0005(8) 0.0001(8)
O9 0.0125(11) 0.0103(10) 0.0138(8) 0.0021(8) 0.0014(8) 0.0005(8)
OW1 0.062(3) 0.050(3) 0.060(3) 0.013(2) 0.009(3) 0.001(2)
OW2 0.057(8) 0.087(9) 0.065(6) 0.037(6) -0.022(5) -0.016(6)
OW3 0.044(6) 0.033(5) 0.047(5) 0.016(4) -0.029(4) -0.020(4)
C1 0.049(3) 0.060(3) 0.104(3) 0.001(2) -0.044(3) -0.038(3)
C2 0.034(2) 0.031(2) 0.0298(18) -0.0104(17) -0.0141(16) 0.0046(15)
C3 0.019(2) 0.087(3) 0.0240(16) 0.0062(19) 0.0037(15) 0.0094(19)
C4 0.0133(15) 0.0274(18) 0.0208(14) 0.0023(12) 0.0019(13) 0.0057(13)
C5 0.0184(19) 0.036(2) 0.0472(19) 0.0124(15) 0.0106(16) 0.0220(17)
C6 0.0160(17) 0.0234(18) 0.0154(13) 0.0011(13) 0.0001(12) 0.0036(12)
C7 0.015(2) 0.056(3) 0.075(3) 0.0044(18) 0.0072(19) 0.044(2)
C8 0.0114(15) 0.0257(18) 0.0129(12) 0.0006(13) -0.0030(11) 0.0013(12)

loop_
_atom_type_symbol
_atom_type_description
_atom_type_scat_dispersion_real
_atom_type_scat_dispersion_imag
_atom_type_scat_source
C C 0.0033 0.0016 'International Tables Vol C Tables 4.2.6.8 and 6.1.1.4'
H H 0.0000 0.0000 'International Tables Vol C Tables 4.2.6.8 and 6.1.1.4'
Ni Ni 0.3393 1.1124 'International Tables Vol C Tables 4.2.6.8 and 6.1.1.4'
O O 0.0106 0.0060 'International Tables Vol C Tables 4.2.6.8 and 6.1.1.4'

loop_
_geom_angle_atom_site_label_1
_geom_angle_atom_site_label_2
_geom_angle_atom_site_label_3
_geom_angle_site_symmetry_1
_geom_angle_site_symmetry_3
_geom_angle
_geom_angle_publ_flag
O2 Ni1 O2 9_766 . 180.0 ?
O2 Ni1 O3 . . 91.47(8) ?
O2 Ni1 O3 . 9_766 88.53(8) ?
O2 Ni1 O3 9_766 . 88.53(8) ?
O2 Ni1 O3 9_766 9_766 91.47(8) ?
O2 Ni1 O5 . . 91.20(8) ?
O2 Ni1 O5 . 9_766 88.80(8) ?
O2 Ni1 O5 9_766 9_766 91.20(8) ?
O2 Ni1 O5 9_766 . 88.80(8) ?
O3 Ni1 O3 . 9_766 180.0 ?
O3 Ni1 O5 9_766 . 100.88(7) ?
O3 Ni1 O5 . . 79.12(7) ?
O3 Ni1 O5 9_766 9_766 79.12(7) ?
O3 Ni1 O5 . 9_766 100.89(7) ?
O5 Ni1 O5 . 9_766 180.0 ?
O1 Ni2 O3 . . 96.42(8) ?
O1 Ni2 O5 . . 91.80(8) ?
O1 Ni2 O6 . 7_544 94.78(7) ?
O1 Ni2 O8 . 8_454 96.25(8) ?
O1 Ni2 O9 . . 174.04(8) ?
O3 Ni2 O5 . . 80.62(7) ?
O3 Ni2 O6 . 7_544 91.54(7) ?
O3 Ni2 O8 . 8_454 167.29(7) ?
O5 Ni2 O6 . 7_544 170.29(7) ?
O5 Ni2 O8 . 8_454 97.89(7) ?
O8 Ni2 O6 8_454 7_544 88.49(7) ?
O9 Ni2 O3 . . 89.53(7) ?
O9 Ni2 O5 . . 88.74(7) ?
O9 Ni2 O6 . 7_544 85.46(7) ?
O9 Ni2 O8 . 8_454 77.80(7) ?
O4 Ni3 O6 8_454 . 85.24(7) ?
O4 Ni3 O8 8_454 8_454 166.95(8) ?
O7 Ni3 O4 . 8_454 89.94(8) ?
O7 Ni3 O6 . . 171.54(7) ?
O7 Ni3 O8 . 8_454 102.12(7) ?
O8 Ni3 O6 8_454 . 83.37(7) ?
O9 Ni3 O4 8_454 8_454 86.88(7) ?
O9 Ni3 O4 . 8_454 95.99(7) ?
O9 Ni3 O6 . . 92.72(7) ?
O9 Ni3 O6 8_454 . 85.30(7) ?
O9 Ni3 O7 . . 94.70(7) ?
O9 Ni3 O7 8_454 . 87.50(7) ?
O9 Ni3 O8 . 8_454 78.25(7) ?
O9 Ni3 O8 8_454 8_454 98.49(7) ?
O9 Ni3 O9 . 8_454 176.38(9) ?
C2 O1 Ni2 . . 126.8(2) ?
C2 O2 Ni1 . . 131.2(2) ?
Ni2 O3 Ni1 . . 95.69(7) ?
C4 O3 Ni1 . . 132.29(19) ?
C4 O3 Ni2 . . 123.22(18) ?
C4 O4 Ni3 . 7_544 131.83(17) ?
Ni2 O5 Ni1 . . 94.33(7) ?
C6 O5 Ni1 . . 135.72(19) ?
C6 O5 Ni2 . . 125.03(18) ?
Ni2 O6 Ni3 8_454 . 89.64(7) ?
C6 O6 Ni2 . 8_454 142.11(18) ?
C6 O6 Ni3 . . 127.48(17) ?
C8 O7 Ni3 . . 126.65(19) ?
Ni2 O8 Ni3 7_544 7_544 94.22(7) ?
C8 O8 Ni2 . 7_544 136.79(19) ?
C8 O8 Ni3 . 7_544 123.99(18) ?
Ni2 O9 H9 . . 111.7 ?
Ni3 O9 Ni2 . . 101.72(7) ?
Ni3 O9 Ni2 7_544 . 97.13(8) ?
Ni3 O9 Ni3 . 7_544 121.18(9) ?
Ni3 O9 H9 . . 111.7 ?
Ni3 O9 H9 7_544 . 111.7 ?
H1A C1 H1B . . 109.5 ?
H1A C1 H1C . . 109.5 ?
H1B C1 H1C . . 109.5 ?
C2 C1 H1A . . 109.5 ?
C2 C1 H1B . . 109.5 ?
C2 C1 H1C . . 109.5 ?
O1 C2 O2 . . 126.4(3) ?
O1 C2 C1 . . 116.4(3) ?
O2 C2 C1 . . 117.2(3) ?
H3A C3 H3B . . 109.5 ?
H3A C3 H3C . . 109.5 ?
H3B C3 H3C . . 109.5 ?
C4 C3 H3A . . 109.5 ?
C4 C3 H3B . . 109.5 ?
C4 C3 H3C . . 109.5 ?
O3 C4 C3 . . 118.6(3) ?
O4 C4 O3 . . 124.0(3) ?
O4 C4 C3 . . 117.4(2) ?
H5A C5 H5B . . 109.5 ?
H5A C5 H5C . . 109.5 ?
H5B C5 H5C . . 109.5 ?
C6 C5 H5A . . 109.5 ?
C6 C5 H5B . . 109.5 ?
C6 C5 H5C . . 109.5 ?
O5 C6 C5 . . 119.3(3) ?
O6 C6 O5 . . 121.6(3) ?
O6 C6 C5 . . 119.1(3) ?
H7A C7 H7B . . 109.5 ?
H7A C7 H7C . . 109.5 ?
H7B C7 H7C . . 109.5 ?
C8 C7 H7A . . 109.5 ?
C8 C7 H7B . . 109.5 ?
C8 C7 H7C . . 109.5 ?
O7 C8 O8 . . 123.2(3) ?
O7 C8 C7 . . 117.0(3) ?
O8 C8 C7 . . 119.8(3) ?

loop_
_geom_bond_atom_site_label_1
_geom_bond_atom_site_label_2
_geom_bond_site_symmetry_2
_geom_bond_distance
_geom_bond_publ_flag
Ni1 O2 9_766 1.993(2) ?
Ni1 O2 . 1.993(2) y
Ni1 O3 9_766 2.1037(18) ?
Ni1 O3 . 2.1037(18) y
Ni1 O5 . 2.1257(19) y
Ni1 O5 9_766 2.1257(19) ?
Ni2 O1 . 1.993(2) y
Ni2 O9 . 1.9962(18) y
Ni2 O3 . 2.0698(18) y
Ni2 O5 . 2.0937(19) y
Ni2 O8 8_454 2.1016(18) y
Ni2 O6 7_544 2.1140(18) y
Ni3 O9 . 1.9747(18) y
Ni3 O9 8_454 1.9902(17) y
Ni3 O7 . 2.0474(19) y
Ni3 O4 8_454 2.0750(19) y
Ni3 O8 8_454 2.1023(19) y
Ni3 O6 . 2.1259(18) y
O1 C2 . 1.257(4) ?
O2 C2 . 1.259(4) ?
O3 C4 . 1.301(3) ?
O4 C4 . 1.238(3) ?
O5 C6 . 1.277(3) ?
O6 C6 . 1.255(3) ?
O7 C8 . 1.251(3) ?
O8 C8 . 1.278(3) ?
O9 H9 . 1.0000 ?
C1 H1A . 0.9800 ?
C1 H1B . 0.9800 ?
C1 H1C . 0.9800 ?
C1 C2 . 1.503(5) ?
C3 H3A . 0.9800 ?
C3 H3B . 0.9800 ?
C3 H3C . 0.9800 ?
C3 C4 . 1.494(4) ?
C5 H5A . 0.9800 ?
C5 H5B . 0.9800 ?
C5 H5C . 0.9800 ?
C5 C6 . 1.499(4) ?
C7 H7A . 0.9800 ?
C7 H7B . 0.9800 ?
C7 H7C . 0.9800 ?
C7 C8 . 1.495(4) ?

loop_
_geom_hbond_atom_site_label_D
_geom_hbond_atom_site_label_H
_geom_hbond_atom_site_label_A
_geom_hbond_site_symmetry_A
_geom_hbond_distance_DH
_geom_hbond_distance_HA
_geom_hbond_distance_DA
_geom_hbond_angle_DHA
_geom_hbond_publ_flag
O9 H9 OW1 . 1.00 2.06 2.957(4) 147.4 yes
O9 H9 OW3 . 1.00 1.85 2.827(8) 165.9 yes
O7 . OW2 7_544 . . 2.87 . yes
OW2 . OW3 1_555 . . 2.85 . yes

loop_
_geom_torsion_atom_site_label_1
_geom_torsion_atom_site_label_2
_geom_torsion_atom_site_label_3
_geom_torsion_atom_site_label_4
_geom_torsion_site_symmetry_1
_geom_torsion_site_symmetry_2
_geom_torsion_site_symmetry_3
_geom_torsion_site_symmetry_4
_geom_torsion
_geom_torsion_publ_flag
Ni1 O2 C2 O1 . . . . -4.1(5) ?
Ni1 O2 C2 C1 . . . . 175.8(2) ?
Ni1 O3 C4 O4 . . . . 151.5(2) ?
Ni1 O3 C4 C3 . . . . -30.4(4) ?
Ni1 O5 C6 O6 . . . . -164.02(18) ?
Ni1 O5 C6 C5 . . . . 16.4(4) ?
Ni2 O1 C2 O2 . . . . -1.8(5) ?
Ni2 O1 C2 C1 . . . . 178.3(2) ?
Ni2 O3 C4 O4 . . . . 12.4(4) ?
Ni2 O3 C4 C3 . . . . -169.5(2) ?
Ni2 O5 C6 O6 . . . . -15.7(4) ?
Ni2 O5 C6 C5 . . . . 164.8(2) ?
Ni2 O6 C6 O5 8_454 . . . -150.4(2) ?
Ni2 O6 C6 C5 8_454 . . . 29.1(5) ?
Ni2 O8 C8 O7 7_544 . . . 166.11(17) ?
Ni2 O8 C8 C7 7_544 . . . -13.8(4) ?
Ni3 O4 C4 O3 7_544 . . . -18.6(5) ?
Ni3 O4 C4 C3 7_544 . . . 163.2(2) ?
Ni3 O6 C6 O5 . . . . 43.1(4) ?
Ni3 O6 C6 C5 . . . . -137.4(2) ?
Ni3 O7 C8 O8 . . . . 44.2(3) ?
Ni3 O7 C8 C7 . . . . -135.9(2) ?
Ni3 O8 C8 O7 7_544 . . . 18.2(4) ?
Ni3 O8 C8 C7 7_544 . . . -161.7(2) ?
